data_7030793
loop_
_publ_author_name
'Schmidt, David'
'Zell, Thomas'
'Schaub, Thomas'
'Radius, Udo'

_publ_section_title
;
 Si-H bond activation at {(NHC)2Ni(0)} leading to hydrido silyl and
 bis(silyl) complexes: a versatile tool for catalytic Si-H/D exchange,
 acceptorless dehydrogenative coupling of hydrosilanes, and hydrogenation
 of disilanes to hydrosilanes.
;
_journal_issue 28
_journal_name_full 'Dalton transactions (Cambridge, England : 2003)'
_journal_page_first 10816
_journal_page_last 10827
_journal_paper_doi 10.1039/c4dt01250j
_journal_volume 43
_journal_year 2014
_chemical_formula_moiety 'C36 H48 N4 Ni Si'
_chemical_formula_sum 'C36 H48 N4 Ni Si'
_chemical_formula_weight 623.58
_chemical_name_common
;
?
;
_chemical_name_systematic
; 
?
;
_space_group_IT_number 9
_symmetry_cell_setting monoclinic
_symmetry_space_group_name_Hall 'C -2yc'
_symmetry_space_group_name_H-M 'C 1 c 1'
_atom_sites_solution_hydrogens geom
_atom_sites_solution_primary direct
_atom_sites_solution_secondary difmap
_audit_creation_method 'SHELXL-97 + manual editing'
_cell_angle_alpha 90.00
_cell_angle_beta 103.264(3)
_cell_angle_gamma 90.00
_cell_formula_units_Z 4
_cell_length_a 11.8454(8)
_cell_length_b 18.6420(13)
_cell_length_c 16.1698(14)
_cell_measurement_reflns_used 8523
_cell_measurement_temperature 100(2)
_cell_measurement_theta_max 26.74
_cell_measurement_theta_min 2.54
_cell_volume 3475.4(5)
_computing_cell_refinement 'Saint+ ver. 7.53A (Bruker AXS)'
_computing_data_collection 'APEX2 ver. 2008.3 (Bruker AXS)'
_computing_data_reduction 'Saint+ ver. 7.53A (Bruker AXS)'
_computing_molecular_graphics 'XP ver. 5.1 (Bruker AXS, 1998)'
_computing_publication_material 'SHELXL-97 (Sheldrick, 2008)'
_computing_structure_refinement 'SHELXL-97 (Sheldrick, 1997)'
_computing_structure_solution 'SHELXS-97 (Sheldrick, 1990)'
_diffrn_ambient_temperature 100(2)
_diffrn_measured_fraction_theta_full 1.000
_diffrn_measured_fraction_theta_max 0.998
_diffrn_measurement_device_type 'Bruker APEX-II CCD'
_diffrn_measurement_method '\f and \w scans'
_diffrn_radiation_monochromator 'multi-layer mirror'
_diffrn_radiation_source 'rotating anode'
_diffrn_radiation_type MoK\a
_diffrn_radiation_wavelength 0.71073
_diffrn_reflns_av_R_equivalents 0.0446
_diffrn_reflns_av_sigmaI/netI 0.0583
_diffrn_reflns_limit_h_max 14
_diffrn_reflns_limit_h_min -14
_diffrn_reflns_limit_k_max 21
_diffrn_reflns_limit_k_min -23
_diffrn_reflns_limit_l_max 20
_diffrn_reflns_limit_l_min -20
_diffrn_reflns_number 20197
_diffrn_reflns_theta_full 26.00
_diffrn_reflns_theta_max 26.76
_diffrn_reflns_theta_min 2.08
_exptl_absorpt_coefficient_mu 0.622
_exptl_absorpt_correction_T_max 0.7454
_exptl_absorpt_correction_T_min 0.5678
_exptl_absorpt_correction_type multi-scan
_exptl_absorpt_process_details 'Sadabs 2008/1 (Brucker 2008)'
_exptl_crystal_colour orange
_exptl_crystal_density_diffrn 1.192
_exptl_crystal_density_method 'not measured'
_exptl_crystal_description block
_exptl_crystal_F_000 1336
_exptl_crystal_size_max 0.17
_exptl_crystal_size_mid 0.11
_exptl_crystal_size_min 0.09
_refine_diff_density_max 0.361
_refine_diff_density_min -0.215
_refine_diff_density_rms 0.045
_refine_ls_abs_structure_details 'Flack H D (1983), Acta Cryst. A39, 876-881'
_refine_ls_abs_structure_Flack -0.006(8)
_refine_ls_extinction_method none
_refine_ls_goodness_of_fit_ref 0.996
_refine_ls_hydrogen_treatment mixed
_refine_ls_matrix_type full
_refine_ls_number_parameters 390
_refine_ls_number_reflns 6715
_refine_ls_number_restraints 2
_refine_ls_restrained_S_all 0.996
_refine_ls_R_factor_all 0.0377
_refine_ls_R_factor_gt 0.0313
_refine_ls_shift/su_max 0.001
_refine_ls_shift/su_mean 0.000
_refine_ls_structure_factor_coef Fsqd
_refine_ls_weighting_details 'calc w=1/[\s^2^(Fo^2^)+(0.0242P)^2^+0.0000P] where P=(Fo^2^+2Fc^2^)/3'
_refine_ls_weighting_scheme calc
_refine_ls_wR_factor_gt 0.0622
_refine_ls_wR_factor_ref 0.0644
_reflns_number_gt 6103
_reflns_number_total 6715
_reflns_threshold_expression >2sigma(I)
_cod_data_source_file c4dt01250j2.cif
_cod_data_source_block compound_cis_4
_cod_depositor_comments
;
The following automatic conversions were performed:

'_symmetry_cell_setting' value 'Monoclinic' changed to 'monoclinic'
according to
/usr/data/users/saulius/crontab/automatic-downloads/rss-feeds/RSC/lib/dictionaries/cif_core.dic
dictionary named 'cif_core.dic' version 2.4.2 from 2011-04-26.

Automatic conversion script
Id: cif_fix_values 2281 2013-09-26 08:29:07Z andrius 

 Adding full bibliography for 7030793--7030800.cif.
;
_cod_original_sg_symbol_H-M Cc
_cod_database_code 7030793

loop_
_symmetry_equiv_pos_as_xyz
'x, y, z'
'x, -y, z+1/2'
'x+1/2, y+1/2, z'
'x+1/2, -y+1/2, z+1/2'

loop_
_atom_site_label
_atom_site_type_symbol
_atom_site_fract_x
_atom_site_fract_y
_atom_site_fract_z
_atom_site_U_iso_or_equiv
_atom_site_adp_type
_atom_site_occupancy
_atom_site_symmetry_multiplicity
_atom_site_calc_flag
_atom_site_refinement_flags
Ni1 Ni 0.418749(18) 0.446753(12) 0.286769(15) 0.01366(7) Uani 1 1 d .
H1 H 0.4629(19) 0.4263(11) 0.3743(14) 0.020 Uiso 1 1 d .
Si1 Si 0.56995(5) 0.37483(3) 0.30571(3) 0.01590(13) Uani 1 1 d .
C1_1 C 0.50522(19) 0.28455(12) 0.32516(14) 0.0204(5) Uani 1 1 d .
C2_1 C 0.4494(2) 0.24039(12) 0.25840(16) 0.0261(5) Uani 1 1 d .
H2_1 H 0.4552 0.2520 0.2023 0.031 Uiso 1 1 calc R
C3_1 C 0.3860(2) 0.18034(14) 0.2704(2) 0.0394(7) Uani 1 1 d .
H3_1 H 0.3476 0.1526 0.2230 0.047 Uiso 1 1 calc R
C4_1 C 0.3790(2) 0.16093(15) 0.3518(2) 0.0431(8) Uani 1 1 d .
H4_1 H 0.3359 0.1199 0.3609 0.052 Uiso 1 1 calc R
C5_1 C 0.4358(2) 0.20220(15) 0.41935(19) 0.0397(7) Uani 1 1 d .
H5_1 H 0.4339 0.1885 0.4756 0.048 Uiso 1 1 calc R
C6_1 C 0.4954(2) 0.26332(14) 0.40618(15) 0.0279(6) Uani 1 1 d .
H6_1 H 0.5310 0.2918 0.4537 0.033 Uiso 1 1 calc R
C1_2 C 0.70185(19) 0.39162(11) 0.39611(13) 0.0195(5) Uani 1 1 d .
C2_2 C 0.7716(2) 0.33760(12) 0.44061(14) 0.0250(5) Uani 1 1 d .
H2_2 H 0.7509 0.2889 0.4278 0.030 Uiso 1 1 calc R
C3_2 C 0.8711(2) 0.35273(14) 0.50348(16) 0.0296(6) Uani 1 1 d .
H3_2 H 0.9166 0.3147 0.5330 0.035 Uiso 1 1 calc R
C4_2 C 0.9030(2) 0.42290(14) 0.52242(15) 0.0310(6) Uani 1 1 d .
H4_2 H 0.9712 0.4335 0.5645 0.037 Uiso 1 1 calc R
C5_2 C 0.8355(2) 0.47786(14) 0.47999(15) 0.0314(6) Uani 1 1 d .
H5_2 H 0.8571 0.5264 0.4928 0.038 Uiso 1 1 calc R
C6_2 C 0.7362(2) 0.46188(13) 0.41850(15) 0.0262(5) Uani 1 1 d .
H6_2 H 0.6898 0.5002 0.3906 0.031 Uiso 1 1 calc R
C1_3 C 0.6407(2) 0.35546(12) 0.21199(14) 0.0188(5) Uani 1 1 d .
C2_3 C 0.7601(2) 0.35080(13) 0.22046(16) 0.0267(5) Uani 1 1 d .
H2_3 H 0.8100 0.3564 0.2751 0.032 Uiso 1 1 calc R
C3_3 C 0.8083(2) 0.33819(14) 0.15094(17) 0.0358(6) Uani 1 1 d .
H3_3 H 0.8901 0.3353 0.1586 0.043 Uiso 1 1 calc R
C4_3 C 0.7373(3) 0.32991(14) 0.07095(17) 0.0380(7) Uani 1 1 d .
H4_3 H 0.7700 0.3218 0.0233 0.046 Uiso 1 1 calc R
C5_3 C 0.6194(2) 0.33341(13) 0.06062(15) 0.0306(6) Uani 1 1 d .
H5_3 H 0.5702 0.3270 0.0058 0.037 Uiso 1 1 calc R
C6_3 C 0.5719(2) 0.34621(12) 0.12977(14) 0.0237(5) Uani 1 1 d .
H6_3 H 0.4899 0.3488 0.1213 0.028 Uiso 1 1 calc R
C1_4 C 0.39770(19) 0.46756(11) 0.16936(13) 0.0160(5) Uani 1 1 d .
N2_4 N 0.46131(16) 0.50941(10) 0.12818(11) 0.0213(4) Uani 1 1 d .
C3_4 C 0.4197(3) 0.50554(17) 0.04086(18) 0.0305(5) Uani 1 1 d .
H3_4 H 0.4511 0.5291 -0.0009 0.037 Uiso 1 1 calc R
C4_4 C 0.3274(2) 0.46264(12) 0.02656(13) 0.0263(6) Uani 1 1 d .
H4_4 H 0.2797 0.4504 -0.0273 0.032 Uiso 1 1 calc R
N5_4 N 0.31408(16) 0.43929(9) 0.10494(11) 0.0189(4) Uani 1 1 d .
C6_4 C 0.5641(2) 0.55080(12) 0.17057(15) 0.0285(6) Uani 1 1 d .
H6_4 H 0.5842 0.5370 0.2320 0.034 Uiso 1 1 calc R
C7_4 C 0.6677(2) 0.53376(14) 0.13315(19) 0.0408(7) Uani 1 1 d .
H7A_4 H 0.6761 0.4816 0.1295 0.061 Uiso 1 1 calc R
H7B_4 H 0.7382 0.5540 0.1697 0.061 Uiso 1 1 calc R
H7C_4 H 0.6556 0.5547 0.0762 0.061 Uiso 1 1 calc R
C8_4 C 0.5382(3) 0.63125(14) 0.16482(18) 0.0403(7) Uani 1 1 d .
H8A_4 H 0.5188 0.6460 0.1050 0.060 Uiso 1 1 calc R
H8B_4 H 0.6066 0.6578 0.1952 0.060 Uiso 1 1 calc R
H8C_4 H 0.4727 0.6415 0.1905 0.060 Uiso 1 1 calc R
C9_4 C 0.2237(2) 0.39042(12) 0.11857(13) 0.0213(5) Uani 1 1 d .
H9_4 H 0.2434 0.3760 0.1798 0.026 Uiso 1 1 calc R
C10_4 C 0.2200(2) 0.32276(13) 0.06571(15) 0.0309(6) Uani 1 1 d .
H10A_4 H 0.1649 0.2887 0.0808 0.046 Uiso 1 1 calc R
H10B_4 H 0.2973 0.3010 0.0770 0.046 Uiso 1 1 calc R
H10C_4 H 0.1952 0.3349 0.0053 0.046 Uiso 1 1 calc R
C11_4 C 0.1074(2) 0.42807(14) 0.10121(16) 0.0303(6) Uani 1 1 d .
H11A_4 H 0.1101 0.4674 0.1419 0.046 Uiso 1 1 calc R
H11B_4 H 0.0470 0.3938 0.1072 0.046 Uiso 1 1 calc R
H11C_4 H 0.0897 0.4474 0.0433 0.046 Uiso 1 1 calc R
C1_5 C 0.27370(18) 0.47921(11) 0.30954(12) 0.0153(5) Uani 1 1 d .
N2_5 N 0.22352(16) 0.54531(9) 0.29789(11) 0.0200(4) Uani 1 1 d .
C3_5 C 0.1162(2) 0.54603(13) 0.31804(15) 0.0263(5) Uani 1 1 d .
H3_5 H 0.0658 0.5861 0.3150 0.032 Uiso 1 1 calc R
C4_5 C 0.0971(2) 0.47946(14) 0.34261(14) 0.0270(5) Uani 1 1 d .
H4_5 H 0.0302 0.4631 0.3601 0.032 Uiso 1 1 calc R
N5_5 N 0.19307(16) 0.43928(10) 0.33763(11) 0.0198(4) Uani 1 1 d .
C6_5 C 0.2790(2) 0.60708(11) 0.26681(14) 0.0231(5) Uani 1 1 d .
H6_5 H 0.3559 0.5912 0.2579 0.028 Uiso 1 1 calc R
C7_5 C 0.2066(3) 0.63314(15) 0.18229(16) 0.0400(7) Uani 1 1 d .
H7A_5 H 0.1991 0.5946 0.1402 0.060 Uiso 1 1 calc R
H7B_5 H 0.2445 0.6746 0.1630 0.060 Uiso 1 1 calc R
H7C_5 H 0.1295 0.6471 0.1890 0.060 Uiso 1 1 calc R
C8_5 C 0.2999(3) 0.66680(14) 0.33248(16) 0.0438(7) Uani 1 1 d .
H8A_5 H 0.2259 0.6815 0.3444 0.066 Uiso 1 1 calc R
H8B_5 H 0.3356 0.7079 0.3105 0.066 Uiso 1 1 calc R
H8C_5 H 0.3518 0.6495 0.3849 0.066 Uiso 1 1 calc R
C9_5 C 0.2089(2) 0.36281(13) 0.36150(15) 0.0236(6) Uani 1 1 d .
H9_5 H 0.2858 0.3472 0.3522 0.028 Uiso 1 1 calc R
C10_5 C 0.1161(2) 0.31577(14) 0.30721(17) 0.0363(6) Uani 1 1 d .
H10A_5 H 0.0403 0.3281 0.3180 0.054 Uiso 1 1 calc R
H10B_5 H 0.1334 0.2653 0.3216 0.054 Uiso 1 1 calc R
H10C_5 H 0.1147 0.3236 0.2470 0.054 Uiso 1 1 calc R
C11_5 C 0.2113(3) 0.35331(15) 0.45576(16) 0.0357(7) Uani 1 1 d .
H11A_5 H 0.1369 0.3685 0.4666 0.054 Uiso 1 1 calc R
H11B_5 H 0.2738 0.3826 0.4897 0.054 Uiso 1 1 calc R
H11C_5 H 0.2249 0.3027 0.4714 0.054 Uiso 1 1 calc R

loop_
_atom_site_aniso_label
_atom_site_aniso_U_11
_atom_site_aniso_U_22
_atom_site_aniso_U_33
_atom_site_aniso_U_23
_atom_site_aniso_U_13
_atom_site_aniso_U_12
Ni1 0.01534(13) 0.01494(13) 0.01118(11) -0.00075(12) 0.00405(9) 0.00200(13)
Si1 0.0152(3) 0.0173(3) 0.0157(3) -0.0002(2) 0.0044(2) 0.0012(2)
C1_1 0.0124(11) 0.0219(12) 0.0281(12) 0.0046(9) 0.0072(9) 0.0053(10)
C2_1 0.0213(13) 0.0182(12) 0.0378(13) 0.0006(10) 0.0045(10) -0.0003(10)
C3_1 0.0273(16) 0.0242(14) 0.065(2) 0.0018(13) 0.0070(14) -0.0013(11)
C4_1 0.0174(14) 0.0276(15) 0.088(2) 0.0235(15) 0.0186(15) 0.0026(12)
C5_1 0.0232(15) 0.0447(17) 0.0556(17) 0.0297(14) 0.0181(13) 0.0086(13)
C6_1 0.0184(13) 0.0354(14) 0.0316(13) 0.0112(11) 0.0095(10) 0.0078(11)
C1_2 0.0172(12) 0.0216(12) 0.0202(11) -0.0001(9) 0.0052(9) -0.0007(10)
C2_2 0.0231(14) 0.0194(12) 0.0300(12) -0.0020(10) 0.0012(10) 0.0018(10)
C3_2 0.0224(14) 0.0292(14) 0.0329(13) 0.0081(11) -0.0023(11) 0.0038(11)
C4_2 0.0193(13) 0.0382(15) 0.0315(13) 0.0028(11) -0.0020(11) -0.0075(11)
C5_2 0.0286(15) 0.0246(13) 0.0378(14) -0.0016(11) 0.0012(12) -0.0078(11)
C6_2 0.0248(14) 0.0234(13) 0.0285(12) 0.0040(10) 0.0024(10) -0.0007(10)
C1_3 0.0240(14) 0.0117(12) 0.0244(12) -0.0018(9) 0.0134(10) -0.0005(10)
C2_3 0.0214(14) 0.0278(14) 0.0336(13) -0.0028(10) 0.0119(11) -0.0028(11)
C3_3 0.0258(15) 0.0367(15) 0.0523(17) -0.0052(13) 0.0245(13) -0.0047(12)
C4_3 0.0503(19) 0.0318(15) 0.0438(16) -0.0088(12) 0.0357(15) -0.0046(13)
C5_3 0.0418(17) 0.0283(14) 0.0259(12) -0.0102(10) 0.0163(12) -0.0071(12)
C6_3 0.0262(14) 0.0203(12) 0.0269(12) -0.0044(10) 0.0110(11) 0.0004(11)
C1_4 0.0197(12) 0.0127(10) 0.0165(10) -0.0014(8) 0.0055(9) 0.0025(9)
N2_4 0.0280(11) 0.0214(10) 0.0151(9) 0.0022(7) 0.0063(8) -0.0032(8)
C3_4 0.0423(14) 0.0354(14) 0.0154(9) 0.0071(9) 0.0099(9) 0.0001(12)
C4_4 0.0366(15) 0.0286(13) 0.0125(11) 0.0033(9) 0.0030(10) 0.0005(12)
N5_4 0.0210(10) 0.0216(10) 0.0128(8) 0.0012(7) 0.0015(7) 0.0007(8)
C6_4 0.0334(15) 0.0289(14) 0.0243(12) 0.0004(10) 0.0091(11) -0.0102(11)
C7_4 0.0382(17) 0.0278(15) 0.0622(19) 0.0013(13) 0.0234(15) -0.0094(13)
C8_4 0.0464(18) 0.0267(15) 0.0526(17) -0.0067(13) 0.0212(15) -0.0109(13)
C9_4 0.0196(12) 0.0233(12) 0.0185(11) -0.0006(9) -0.0008(9) -0.0018(10)
C10_4 0.0305(15) 0.0253(13) 0.0333(13) -0.0057(11) 0.0001(11) -0.0016(11)
C11_4 0.0256(14) 0.0310(14) 0.0320(13) -0.0030(11) 0.0015(11) -0.0001(11)
C1_5 0.0185(12) 0.0169(11) 0.0099(9) -0.0005(8) 0.0021(9) 0.0021(9)
N2_5 0.0238(11) 0.0206(10) 0.0160(8) 0.0001(7) 0.0057(8) 0.0071(8)
C3_5 0.0242(14) 0.0303(14) 0.0259(12) 0.0019(10) 0.0087(10) 0.0149(11)
C4_5 0.0183(13) 0.0368(15) 0.0273(12) 0.0022(11) 0.0079(10) 0.0080(11)
N5_5 0.0156(10) 0.0257(11) 0.0195(9) 0.0038(8) 0.0070(8) 0.0065(8)
C6_5 0.0323(14) 0.0161(12) 0.0216(11) 0.0006(9) 0.0073(10) 0.0037(10)
C7_5 0.0499(18) 0.0401(16) 0.0276(13) 0.0145(12) 0.0039(12) 0.0004(14)
C8_5 0.072(2) 0.0260(14) 0.0319(14) -0.0041(11) 0.0081(15) -0.0037(14)
C9_5 0.0175(13) 0.0225(14) 0.0327(14) 0.0056(10) 0.0095(11) 0.0029(11)
C10_5 0.0362(16) 0.0326(15) 0.0421(15) 0.0020(12) 0.0130(13) -0.0090(12)
C11_5 0.0408(17) 0.0348(16) 0.0315(14) 0.0122(12) 0.0083(12) -0.0023(13)

loop_
_atom_type_symbol
_atom_type_description
_atom_type_scat_dispersion_real
_atom_type_scat_dispersion_imag
_atom_type_scat_source
C C 0.0033 0.0016 'International Tables Vol C Tables 4.2.6.8 and 6.1.1.4'
H H 0.0000 0.0000 'International Tables Vol C Tables 4.2.6.8 and 6.1.1.4'
N N 0.0061 0.0033 'International Tables Vol C Tables 4.2.6.8 and 6.1.1.4'
Si Si 0.0817 0.0704 'International Tables Vol C Tables 4.2.6.8 and 6.1.1.4'
Ni Ni 0.3393 1.1124 'International Tables Vol C Tables 4.2.6.8 and 6.1.1.4'

loop_
_geom_angle_atom_site_label_1
_geom_angle_atom_site_label_2
_geom_angle_atom_site_label_3
_geom_angle
C1_4 Ni1 C1_5 102.00(9)
C1_4 Ni1 Si1 100.35(7)
C1_5 Ni1 Si1 153.31(6)
C1_4 Ni1 H1 166.0(9)
C1_5 Ni1 H1 92.0(9)
Si1 Ni1 H1 66.6(9)
C1_2 Si1 C1_1 107.99(10)
C1_2 Si1 C1_3 101.90(10)
C1_1 Si1 C1_3 103.20(10)
C1_2 Si1 Ni1 120.31(7)
C1_1 Si1 Ni1 102.45(7)
C1_3 Si1 Ni1 119.43(8)
C2_1 C1_1 C6_1 115.5(2)
C2_1 C1_1 Si1 121.99(16)
C6_1 C1_1 Si1 121.84(18)
C3_1 C2_1 C1_1 122.9(2)
C3_1 C2_1 H2_1 118.6
C1_1 C2_1 H2_1 118.6
C4_1 C3_1 C2_1 119.8(3)
C4_1 C3_1 H3_1 120.1
C2_1 C3_1 H3_1 120.1
C5_1 C4_1 C3_1 118.8(2)
C5_1 C4_1 H4_1 120.6
C3_1 C4_1 H4_1 120.6
C4_1 C5_1 C6_1 120.8(2)
C4_1 C5_1 H5_1 119.6
C6_1 C5_1 H5_1 119.6
C5_1 C6_1 C1_1 122.2(3)
C5_1 C6_1 H6_1 118.9
C1_1 C6_1 H6_1 118.9
C2_2 C1_2 C6_2 116.2(2)
C2_2 C1_2 Si1 124.23(17)
C6_2 C1_2 Si1 119.51(17)
C1_2 C2_2 C3_2 122.1(2)
C1_2 C2_2 H2_2 119.0
C3_2 C2_2 H2_2 119.0
C4_2 C3_2 C2_2 119.8(2)
C4_2 C3_2 H3_2 120.1
C2_2 C3_2 H3_2 120.1
C3_2 C4_2 C5_2 119.8(2)
C3_2 C4_2 H4_2 120.1
C5_2 C4_2 H4_2 120.1
C4_2 C5_2 C6_2 119.7(2)
C4_2 C5_2 H5_2 120.1
C6_2 C5_2 H5_2 120.1
C5_2 C6_2 C1_2 122.5(2)
C5_2 C6_2 H6_2 118.8
C1_2 C6_2 H6_2 118.8
C2_3 C1_3 C6_3 116.2(2)
C2_3 C1_3 Si1 123.35(18)
C6_3 C1_3 Si1 120.41(18)
C1_3 C2_3 C3_3 121.8(2)
C1_3 C2_3 H2_3 119.1
C3_3 C2_3 H2_3 119.1
C4_3 C3_3 C2_3 120.0(2)
C4_3 C3_3 H3_3 120.0
C2_3 C3_3 H3_3 120.0
C5_3 C4_3 C3_3 119.6(2)
C5_3 C4_3 H4_3 120.2
C3_3 C4_3 H4_3 120.2
C4_3 C5_3 C6_3 120.2(2)
C4_3 C5_3 H5_3 119.9
C6_3 C5_3 H5_3 119.9
C5_3 C6_3 C1_3 122.1(2)
C5_3 C6_3 H6_3 118.9
C1_3 C6_3 H6_3 118.9
N2_4 C1_4 N5_4 103.53(17)
N2_4 C1_4 Ni1 130.30(16)
N5_4 C1_4 Ni1 126.11(16)
C1_4 N2_4 C3_4 111.2(2)
C1_4 N2_4 C6_4 124.40(17)
C3_4 N2_4 C6_4 124.4(2)
C4_4 C3_4 N2_4 107.1(2)
C4_4 C3_4 H3_4 126.5
N2_4 C3_4 H3_4 126.5
C3_4 C4_4 N5_4 107.0(2)
C3_4 C4_4 H4_4 126.5
N5_4 C4_4 H4_4 126.5
C1_4 N5_4 C4_4 111.22(19)
C1_4 N5_4 C9_4 123.59(17)
C4_4 N5_4 C9_4 125.19(19)
N2_4 C6_4 C7_4 111.2(2)
N2_4 C6_4 C8_4 110.7(2)
C7_4 C6_4 C8_4 110.5(2)
N2_4 C6_4 H6_4 108.1
C7_4 C6_4 H6_4 108.1
C8_4 C6_4 H6_4 108.1
C6_4 C7_4 H7A_4 109.5
C6_4 C7_4 H7B_4 109.5
H7A_4 C7_4 H7B_4 109.5
C6_4 C7_4 H7C_4 109.5
H7A_4 C7_4 H7C_4 109.5
H7B_4 C7_4 H7C_4 109.5
C6_4 C8_4 H8A_4 109.5
C6_4 C8_4 H8B_4 109.5
H8A_4 C8_4 H8B_4 109.5
C6_4 C8_4 H8C_4 109.5
H8A_4 C8_4 H8C_4 109.5
H8B_4 C8_4 H8C_4 109.5
N5_4 C9_4 C11_4 110.51(19)
N5_4 C9_4 C10_4 111.15(19)
C11_4 C9_4 C10_4 111.89(19)
N5_4 C9_4 H9_4 107.7
C11_4 C9_4 H9_4 107.7
C10_4 C9_4 H9_4 107.7
C9_4 C10_4 H10A_4 109.5
C9_4 C10_4 H10B_4 109.5
H10A_4 C10_4 H10B_4 109.5
C9_4 C10_4 H10C_4 109.5
H10A_4 C10_4 H10C_4 109.5
H10B_4 C10_4 H10C_4 109.5
C9_4 C11_4 H11A_4 109.5
C9_4 C11_4 H11B_4 109.5
H11A_4 C11_4 H11B_4 109.5
C9_4 C11_4 H11C_4 109.5
H11A_4 C11_4 H11C_4 109.5
H11B_4 C11_4 H11C_4 109.5
N2_5 C1_5 N5_5 102.84(18)
N2_5 C1_5 Ni1 129.41(16)
N5_5 C1_5 Ni1 127.67(15)
C1_5 N2_5 C3_5 111.83(18)
C1_5 N2_5 C6_5 122.72(19)
C3_5 N2_5 C6_5 125.45(18)
C4_5 C3_5 N2_5 106.8(2)
C4_5 C3_5 H3_5 126.6
N2_5 C3_5 H3_5 126.6
C3_5 C4_5 N5_5 106.7(2)
C3_5 C4_5 H4_5 126.6
N5_5 C4_5 H4_5 126.6
C1_5 N5_5 C4_5 111.82(18)
C1_5 N5_5 C9_5 123.72(18)
C4_5 N5_5 C9_5 124.44(19)
N2_5 C6_5 C7_5 110.7(2)
N2_5 C6_5 C8_5 110.44(19)
C7_5 C6_5 C8_5 111.3(2)
N2_5 C6_5 H6_5 108.1
C7_5 C6_5 H6_5 108.1
C8_5 C6_5 H6_5 108.1
C6_5 C7_5 H7A_5 109.5
C6_5 C7_5 H7B_5 109.5
H7A_5 C7_5 H7B_5 109.5
C6_5 C7_5 H7C_5 109.5
H7A_5 C7_5 H7C_5 109.5
H7B_5 C7_5 H7C_5 109.5
C6_5 C8_5 H8A_5 109.5
C6_5 C8_5 H8B_5 109.5
H8A_5 C8_5 H8B_5 109.5
C6_5 C8_5 H8C_5 109.5
H8A_5 C8_5 H8C_5 109.5
H8B_5 C8_5 H8C_5 109.5
N5_5 C9_5 C10_5 112.0(2)
N5_5 C9_5 C11_5 110.2(2)
C10_5 C9_5 C11_5 110.8(2)
N5_5 C9_5 H9_5 107.9
C10_5 C9_5 H9_5 107.9
C11_5 C9_5 H9_5 107.9
C9_5 C10_5 H10A_5 109.5
C9_5 C10_5 H10B_5 109.5
H10A_5 C10_5 H10B_5 109.5
C9_5 C10_5 H10C_5 109.5
H10A_5 C10_5 H10C_5 109.5
H10B_5 C10_5 H10C_5 109.5
C9_5 C11_5 H11A_5 109.5
C9_5 C11_5 H11B_5 109.5
H11A_5 C11_5 H11B_5 109.5
C9_5 C11_5 H11C_5 109.5
H11A_5 C11_5 H11C_5 109.5
H11B_5 C11_5 H11C_5 109.5

loop_
_geom_bond_atom_site_label_1
_geom_bond_atom_site_label_2
_geom_bond_distance
Ni1 C1_4 1.897(2)
Ni1 C1_5 1.935(2)
Ni1 Si1 2.2017(6)
Ni1 H1 1.44(2)
Si1 C1_2 1.905(2)
Si1 C1_1 1.905(2)
Si1 C1_3 1.927(2)
C1_1 C2_1 1.397(3)
C1_1 C6_1 1.399(3)
C2_1 C3_1 1.386(3)
C2_1 H2_1 0.9500
C3_1 C4_1 1.385(4)
C3_1 H3_1 0.9500
C4_1 C5_1 1.378(4)
C4_1 H4_1 0.9500
C5_1 C6_1 1.383(4)
C5_1 H5_1 0.9500
C6_1 H6_1 0.9500
C1_2 C2_2 1.394(3)
C1_2 C6_2 1.394(3)
C2_2 C3_2 1.397(3)
C2_2 H2_2 0.9500
C3_2 C4_2 1.377(4)
C3_2 H3_2 0.9500
C4_2 C5_2 1.381(4)
C4_2 H4_2 0.9500
C5_2 C6_2 1.388(3)
C5_2 H5_2 0.9500
C6_2 H6_2 0.9500
C1_3 C2_3 1.392(3)
C1_3 C6_3 1.401(3)
C2_3 C3_3 1.393(3)
C2_3 H2_3 0.9500
C3_3 C4_3 1.380(4)
C3_3 H3_3 0.9500
C4_3 C5_3 1.369(4)
C4_3 H4_3 0.9500
C5_3 C6_3 1.383(3)
C5_3 H5_3 0.9500
C6_3 H6_3 0.9500
C1_4 N2_4 1.360(3)
C1_4 N5_4 1.368(3)
N2_4 C3_4 1.387(3)
N2_4 C6_4 1.471(3)
C3_4 C4_4 1.332(4)
C3_4 H3_4 0.9500
C4_4 N5_4 1.383(3)
C4_4 H4_4 0.9500
N5_4 C9_4 1.460(3)
C6_4 C7_4 1.521(4)
C6_4 C8_4 1.529(3)
C6_4 H6_4 1.0000
C7_4 H7A_4 0.9800
C7_4 H7B_4 0.9800
C7_4 H7C_4 0.9800
C8_4 H8A_4 0.9800
C8_4 H8B_4 0.9800
C8_4 H8C_4 0.9800
C9_4 C11_4 1.514(3)
C9_4 C10_4 1.519(3)
C9_4 H9_4 1.0000
C10_4 H10A_4 0.9800
C10_4 H10B_4 0.9800
C10_4 H10C_4 0.9800
C11_4 H11A_4 0.9800
C11_4 H11B_4 0.9800
C11_4 H11C_4 0.9800
C1_5 N2_5 1.362(3)
C1_5 N5_5 1.368(3)
N2_5 C3_5 1.383(3)
N2_5 C6_5 1.470(3)
C3_5 C4_5 1.338(3)
C3_5 H3_5 0.9500
C4_5 N5_5 1.380(3)
C4_5 H4_5 0.9500
N5_5 C9_5 1.478(3)
C6_5 C7_5 1.517(3)
C6_5 C8_5 1.519(3)
C6_5 H6_5 1.0000
C7_5 H7A_5 0.9800
C7_5 H7B_5 0.9800
C7_5 H7C_5 0.9800
C8_5 H8A_5 0.9800
C8_5 H8B_5 0.9800
C8_5 H8C_5 0.9800
C9_5 C10_5 1.518(4)
C9_5 C11_5 1.528(3)
C9_5 H9_5 1.0000
C10_5 H10A_5 0.9800
C10_5 H10B_5 0.9800
C10_5 H10C_5 0.9800
C11_5 H11A_5 0.9800
C11_5 H11B_5 0.9800
C11_5 H11C_5 0.9800

loop_
_geom_torsion_atom_site_label_1
_geom_torsion_atom_site_label_2
_geom_torsion_atom_site_label_3
_geom_torsion_atom_site_label_4
_geom_torsion
C1_4 Ni1 Si1 C1_2 129.48(10)
C1_5 Ni1 Si1 C1_2 -84.02(16)
C1_4 Ni1 Si1 C1_1 -110.83(10)
C1_5 Ni1 Si1 C1_1 35.67(16)
C1_4 Ni1 Si1 C1_3 2.32(11)
C1_5 Ni1 Si1 C1_3 148.82(16)
C1_2 Si1 C1_1 C2_1 -148.18(18)
C1_3 Si1 C1_1 C2_1 -40.8(2)
Ni1 Si1 C1_1 C2_1 83.87(18)
C1_2 Si1 C1_1 C6_1 41.4(2)
C1_3 Si1 C1_1 C6_1 148.84(19)
Ni1 Si1 C1_1 C6_1 -86.50(18)
C6_1 C1_1 C2_1 C3_1 1.4(3)
Si1 C1_1 C2_1 C3_1 -169.50(19)
C1_1 C2_1 C3_1 C4_1 -1.9(4)
C2_1 C3_1 C4_1 C5_1 0.0(4)
C3_1 C4_1 C5_1 C6_1 2.2(4)
C4_1 C5_1 C6_1 C1_1 -2.6(4)
C2_1 C1_1 C6_1 C5_1 0.8(3)
Si1 C1_1 C6_1 C5_1 171.75(19)
C1_1 Si1 C1_2 C2_2 29.6(2)
C1_3 Si1 C1_2 C2_2 -78.7(2)
Ni1 Si1 C1_2 C2_2 146.49(17)
C1_1 Si1 C1_2 C6_2 -153.25(17)
C1_3 Si1 C1_2 C6_2 98.46(19)
Ni1 Si1 C1_2 C6_2 -36.4(2)
C6_2 C1_2 C2_2 C3_2 -0.7(3)
Si1 C1_2 C2_2 C3_2 176.53(19)
C1_2 C2_2 C3_2 C4_2 -0.5(4)
C2_2 C3_2 C4_2 C5_2 0.9(4)
C3_2 C4_2 C5_2 C6_2 -0.1(4)
C4_2 C5_2 C6_2 C1_2 -1.2(4)
C2_2 C1_2 C6_2 C5_2 1.6(3)
Si1 C1_2 C6_2 C5_2 -175.80(19)
C1_2 Si1 C1_3 C2_3 4.7(2)
C1_1 Si1 C1_3 C2_3 -107.3(2)
Ni1 Si1 C1_3 C2_3 139.99(17)
C1_2 Si1 C1_3 C6_3 -174.40(18)
C1_1 Si1 C1_3 C6_3 73.7(2)
Ni1 Si1 C1_3 C6_3 -39.1(2)
C6_3 C1_3 C2_3 C3_3 0.5(3)
Si1 C1_3 C2_3 C3_3 -178.64(19)
C1_3 C2_3 C3_3 C4_3 0.0(4)
C2_3 C3_3 C4_3 C5_3 -0.7(4)
C3_3 C4_3 C5_3 C6_3 0.9(4)
C4_3 C5_3 C6_3 C1_3 -0.5(4)
C2_3 C1_3 C6_3 C5_3 -0.2(3)
Si1 C1_3 C6_3 C5_3 178.91(18)
C1_5 Ni1 C1_4 N2_4 122.0(2)
Si1 Ni1 C1_4 N2_4 -72.7(2)
C1_5 Ni1 C1_4 N5_4 -61.5(2)
Si1 Ni1 C1_4 N5_4 103.78(18)
N5_4 C1_4 N2_4 C3_4 -1.5(3)
Ni1 C1_4 N2_4 C3_4 175.62(19)
N5_4 C1_4 N2_4 C6_4 -178.9(2)
Ni1 C1_4 N2_4 C6_4 -1.8(3)
C1_4 N2_4 C3_4 C4_4 1.7(3)
C6_4 N2_4 C3_4 C4_4 179.1(2)
N2_4 C3_4 C4_4 N5_4 -1.1(3)
N2_4 C1_4 N5_4 C4_4 0.7(2)
Ni1 C1_4 N5_4 C4_4 -176.51(16)
N2_4 C1_4 N5_4 C9_4 -179.67(18)
Ni1 C1_4 N5_4 C9_4 3.1(3)
C3_4 C4_4 N5_4 C1_4 0.3(3)
C3_4 C4_4 N5_4 C9_4 -179.3(2)
C1_4 N2_4 C6_4 C7_4 126.6(2)
C3_4 N2_4 C6_4 C7_4 -50.5(3)
C1_4 N2_4 C6_4 C8_4 -110.2(2)
C3_4 N2_4 C6_4 C8_4 72.7(3)
C1_4 N5_4 C9_4 C11_4 107.8(2)
C4_4 N5_4 C9_4 C11_4 -72.7(3)
C1_4 N5_4 C9_4 C10_4 -127.4(2)
C4_4 N5_4 C9_4 C10_4 52.2(3)
C1_4 Ni1 C1_5 N2_5 -57.3(2)
Si1 Ni1 C1_5 N2_5 156.42(12)
C1_4 Ni1 C1_5 N5_5 118.96(18)
Si1 Ni1 C1_5 N5_5 -27.3(3)
N5_5 C1_5 N2_5 C3_5 0.0(2)
Ni1 C1_5 N2_5 C3_5 176.98(16)
N5_5 C1_5 N2_5 C6_5 -179.50(18)
Ni1 C1_5 N2_5 C6_5 -2.5(3)
C1_5 N2_5 C3_5 C4_5 -0.3(3)
C6_5 N2_5 C3_5 C4_5 179.2(2)
N2_5 C3_5 C4_5 N5_5 0.4(3)
N2_5 C1_5 N5_5 C4_5 0.2(2)
Ni1 C1_5 N5_5 C4_5 -176.81(15)
N2_5 C1_5 N5_5 C9_5 -178.45(19)
Ni1 C1_5 N5_5 C9_5 4.5(3)
C3_5 C4_5 N5_5 C1_5 -0.4(3)
C3_5 C4_5 N5_5 C9_5 178.3(2)
C1_5 N2_5 C6_5 C7_5 117.3(2)
C3_5 N2_5 C6_5 C7_5 -62.1(3)
C1_5 N2_5 C6_5 C8_5 -118.9(2)
C3_5 N2_5 C6_5 C8_5 61.6(3)
C1_5 N5_5 C9_5 C10_5 -119.7(2)
C4_5 N5_5 C9_5 C10_5 61.8(3)
C1_5 N5_5 C9_5 C11_5 116.5(2)
C4_5 N5_5 C9_5 C11_5 -62.0(3)
